data_4311993
loop_
_publ_author_name
'H. V. Rasika Dias'
'Shreeyukta Singh'

_publ_contact_author_address
;Department of Chemistry and Biochemistry
The University of Texas at Arlington
Arlington, Texas 76019-0065, USA
;
_publ_contact_author_email dias@uta.edu
_publ_contact_author_fax 817-272-3808
_publ_contact_author_name 'Prof. H. V. R. Dias'
_publ_contact_author_phone 817-272-3813
_publ_section_title
;
 Silver(I) Complexes of a Sterically Demanding Fluorinated
 Triazapentadienyl Ligand [N{(C3F7)C(Dipp)N}2]- (Dipp =
 2,6-Diisopropylphenyl)
;
_journal_name_full 'Inorganic Chemistry'
_journal_page_first 7396
_journal_page_last 7402
_journal_paper_doi 10.1021/ic0491231
_journal_volume 43
_journal_year 2004
_chemical_formula_sum 'C37 H43 Ag F14 N4'
_chemical_formula_weight 917.62
_chemical_name_common tBuNCAg[N{(C3F7)C(Dipp)N}2]
_chemical_name_systematic
; 
 ? 
;
_space_group_IT_number 29
_symmetry_cell_setting orthorhombic
_symmetry_space_group_name_Hall 'P 2c -2ac'
_symmetry_space_group_name_H-M 'P c a 21'
_atom_sites_solution_hydrogens geom
_atom_sites_solution_primary direct
_atom_sites_solution_secondary difmap
_audit_creation_method SHELXL-97
_cell_angle_alpha 90.00
_cell_angle_beta 90.00
_cell_angle_gamma 90.00
_cell_formula_units_Z 8
_cell_length_a 23.111(3)
_cell_length_b 19.512(2)
_cell_length_c 18.112(2)
_cell_measurement_reflns_used 8799
_cell_measurement_temperature 100(2)
_cell_measurement_theta_max 28.28
_cell_measurement_theta_min 2.27
_cell_volume 8167.5(16)
_computing_cell_refinement 'Bruker SMART'
_computing_data_collection 'Bruker SMART'
_computing_data_reduction 'Bruker SAINT'
_computing_molecular_graphics 'Bruker SHELXTL'
_computing_publication_material 'Bruker SHELXTL'
_computing_structure_refinement 'SHELXL-97 (Sheldrick, 1997)'
_computing_structure_solution 'SHELXS-97 (Sheldrick, 1990)'
_diffrn_ambient_temperature 100(2)
_diffrn_measured_fraction_theta_full 1.000
_diffrn_measured_fraction_theta_max 1.000
_diffrn_measurement_device_type 'CCD area detector'
_diffrn_measurement_method 'phi and omega scans'
_diffrn_radiation_monochromator graphite
_diffrn_radiation_source 'fine-focus sealed tube'
_diffrn_radiation_type MoK\a
_diffrn_radiation_wavelength 0.71073
_diffrn_reflns_av_R_equivalents 0.0378
_diffrn_reflns_av_sigmaI/netI 0.0336
_diffrn_reflns_limit_h_max 28
_diffrn_reflns_limit_h_min -28
_diffrn_reflns_limit_k_max 24
_diffrn_reflns_limit_k_min -24
_diffrn_reflns_limit_l_max 22
_diffrn_reflns_limit_l_min -22
_diffrn_reflns_number 64647
_diffrn_reflns_theta_full 26.00
_diffrn_reflns_theta_max 26.00
_diffrn_reflns_theta_min 1.76
_exptl_absorpt_coefficient_mu 0.589
_exptl_absorpt_correction_type none
_exptl_absorpt_process_details SADABS
_exptl_crystal_colour colorless
_exptl_crystal_density_diffrn 1.492
_exptl_crystal_density_meas 0
_exptl_crystal_density_method 'not measured'
_exptl_crystal_description rods
_exptl_crystal_F_000 3728
_exptl_crystal_size_max 0.25
_exptl_crystal_size_mid 0.11
_exptl_crystal_size_min 0.10
_refine_diff_density_max 5.594
_refine_diff_density_min -0.436
_refine_diff_density_rms 0.143
_refine_ls_abs_structure_details 'Flack H D (1983), Acta Cryst. A39, 876-881'
_refine_ls_abs_structure_Flack 0.094(16)
_refine_ls_extinction_method none
_refine_ls_goodness_of_fit_ref 1.101
_refine_ls_hydrogen_treatment mixed
_refine_ls_matrix_type full
_refine_ls_number_parameters 1041
_refine_ls_number_reflns 16032
_refine_ls_number_restraints 17
_refine_ls_restrained_S_all 1.100
_refine_ls_R_factor_all 0.0543
_refine_ls_R_factor_gt 0.0517
_refine_ls_shift/su_max 0.018
_refine_ls_shift/su_mean 0.000
_refine_ls_structure_factor_coef Fsqd
_refine_ls_weighting_details 'calc w=1/[\s^2^(Fo^2^)+(0.0845P)^2^+3.5561P] where P=(Fo^2^+2Fc^2^)/3'
_refine_ls_weighting_scheme calc
_refine_ls_wR_factor_gt 0.1220
_refine_ls_wR_factor_ref 0.1247
_reflns_number_gt 15208
_reflns_number_total 16032
_reflns_threshold_expression >2sigma(I)
_cod_data_source_file ic0491231si20040705_105700_2.cif
_cod_data_source_block dias108a
_cod_depositor_comments
;
The following automatic conversions were performed:
'_symmetry_cell_setting' value 'Orthorhombic' changed to 'orthorhombic'
according to '/home/saulius/struct/CIF-dictionaries/cif_core.dic'
dictionary named 'cif_core.dic' version 2.4.1 from 2010-06-29.

Automatic conversion script
Id: cif_fix_enum 1527 2010-12-29 10:47:43Z saulius 
;
_cod_original_cell_volume 8167.9(15)
_cod_database_code 4311993

loop_
_symmetry_equiv_pos_as_xyz
'x, y, z'
'-x, -y, z+1/2'
'x+1/2, -y, z'
'-x+1/2, y, z+1/2'

loop_
_atom_site_label
_atom_site_type_symbol
_atom_site_fract_x
_atom_site_fract_y
_atom_site_fract_z
_atom_site_U_iso_or_equiv
_atom_site_adp_type
_atom_site_occupancy
_atom_site_symmetry_multiplicity
_atom_site_calc_flag
_atom_site_refinement_flags
_atom_site_disorder_assembly
_atom_site_disorder_group
Ag1 Ag 0.430491(12) 0.492266(15) 0.051551(17) 0.02178(8) Uani 1 1 d . . .
Ag2 Ag 0.676247(13) 0.019642(17) 0.818843(18) 0.02716(9) Uani 1 1 d . . .
F1 F 0.34672(10) 0.32408(12) 0.20681(12) 0.0205(5) Uani 1 1 d . . .
F2 F 0.30454(10) 0.26561(12) 0.11876(14) 0.0251(5) Uani 1 1 d . . .
F3 F 0.27412(10) 0.43691(12) 0.16005(14) 0.0246(5) Uani 1 1 d . . .
F4 F 0.22461(10) 0.35844(13) 0.10104(13) 0.0265(5) Uani 1 1 d . . .
F5 F 0.17886(10) 0.37711(16) 0.22943(16) 0.0368(7) Uani 1 1 d . . .
F6 F 0.22594(11) 0.28225(14) 0.23437(16) 0.0348(6) Uani 1 1 d . . .
F7 F 0.25997(12) 0.37217(15) 0.28707(14) 0.0341(6) Uani 1 1 d . . .
F8 F 0.41996(9) 0.25354(12) 0.12333(14) 0.0228(5) Uani 1 1 d . . .
F9 F 0.45185(10) 0.27240(12) 0.23576(13) 0.0233(5) Uani 1 1 d . . .
F10 F 0.53399(10) 0.29791(12) 0.07629(13) 0.0259(5) Uani 1 1 d . . .
F11 F 0.55875(10) 0.28233(13) 0.19180(15) 0.0280(6) Uani 1 1 d . . .
F12 F 0.58053(11) 0.17160(14) 0.11925(19) 0.0422(7) Uani 1 1 d . . .
F13 F 0.49797(12) 0.16956(15) 0.06436(17) 0.0416(8) Uani 1 1 d . . .
F14 F 0.50260(12) 0.15304(13) 0.18250(18) 0.0392(7) Uani 1 1 d . . .
F15 F 0.66739(9) 0.25426(11) 0.73559(13) 0.0195(5) Uani 1 1 d . . .
F16 F 0.69399(10) 0.22929(12) 0.62301(12) 0.0214(5) Uani 1 1 d . . .
F17 F 0.78509(10) 0.21261(12) 0.77630(13) 0.0231(5) Uani 1 1 d . . .
F18 F 0.80265(10) 0.22327(13) 0.65834(14) 0.0252(5) Uani 1 1 d . . .
F19 F 0.74766(11) 0.34094(13) 0.78467(14) 0.0294(6) Uani 1 1 d . . .
F20 F 0.74565(11) 0.35259(12) 0.66593(15) 0.0297(6) Uani 1 1 d . . .
F21 F 0.82712(10) 0.33745(14) 0.72292(17) 0.0307(6) Uani 1 1 d . . .
F22 F 0.59104(9) 0.17949(11) 0.65973(12) 0.0195(4) Uani 1 1 d . . .
F23 F 0.55095(10) 0.24334(12) 0.74454(13) 0.0221(5) Uani 1 1 d . . .
F24 F 0.52091(10) 0.06898(12) 0.71861(14) 0.0251(5) Uani 1 1 d . . .
F25 F 0.47214(10) 0.15060(14) 0.77273(13) 0.0269(5) Uani 1 1 d . . .
F26 F 0.42394(11) 0.12125(16) 0.64833(16) 0.0386(7) Uani 1 1 d . . .
F27 F 0.46896(12) 0.21632(13) 0.63276(16) 0.0353(6) Uani 1 1 d . . .
F28 F 0.50353(12) 0.12350(15) 0.58724(14) 0.0357(6) Uani 1 1 d . . .
N1 N 0.33200(14) 0.37281(19) 0.0203(2) 0.0221(7) Uani 1 1 d . . .
N2 N 0.41089(14) 0.39389(16) 0.10273(18) 0.0173(6) Uani 1 1 d . . .
N3 N 0.48729(14) 0.40253(16) 0.18944(17) 0.0164(6) Uani 1 1 d . . .
N4 N 0.44450(17) 0.6388(2) -0.0268(2) 0.0311(9) Uani 1 1 d . . .
N5 N 0.73371(14) 0.10206(16) 0.67733(17) 0.0166(6) Uani 1 1 d . . .
N6 N 0.65782(14) 0.11538(16) 0.76430(17) 0.0167(6) Uani 1 1 d . . .
N7 N 0.58310(14) 0.14417(17) 0.84885(17) 0.0172(7) Uani 1 1 d . . .
N8 N 0.6917(2) -0.1214(2) 0.9046(2) 0.0396(10) Uani 1 1 d D . .
C1 C 0.35860(16) 0.3654(2) 0.0824(2) 0.0178(8) Uani 1 1 d . . .
C2 C 0.44923(15) 0.36912(19) 0.1535(2) 0.0151(7) Uani 1 1 d . . .
C3 C 0.31938(16) 0.3300(2) 0.1399(2) 0.0199(8) Uani 1 1 d . . .
C4 C 0.26236(17) 0.3687(2) 0.1559(2) 0.0207(8) Uani 1 1 d . . .
C5 C 0.23129(18) 0.3497(2) 0.2291(2) 0.0236(9) Uani 1 1 d . . .
C6 C 0.45818(16) 0.29127(19) 0.1641(2) 0.0178(8) Uani 1 1 d . . .
C7 C 0.51960(17) 0.2662(2) 0.1402(2) 0.0220(8) Uani 1 1 d . . .
C8 C 0.52514(18) 0.1898(2) 0.1259(3) 0.0309(10) Uani 1 1 d . . .
C9 C 0.35759(16) 0.4109(2) -0.0394(2) 0.0206(8) Uani 1 1 d . . .
C10 C 0.33049(18) 0.4725(3) -0.0592(2) 0.0250(9) Uani 1 1 d . . .
C11 C 0.35273(19) 0.5096(2) -0.1196(2) 0.0263(9) Uani 1 1 d . . .
H11A H 0.3349 0.5513 -0.1342 0.032 Uiso 1 1 calc R . .
C12 C 0.4001(2) 0.4859(3) -0.1575(3) 0.0339(12) Uani 1 1 d . . .
H12A H 0.4154 0.5119 -0.1972 0.041 Uiso 1 1 calc R . .
C13 C 0.42555(18) 0.4246(3) -0.1385(2) 0.0314(10) Uani 1 1 d . . .
H13A H 0.4582 0.4092 -0.1656 0.038 Uiso 1 1 calc R . .
C14 C 0.40471(18) 0.3844(3) -0.0804(2) 0.0281(10) Uani 1 1 d . . .
C15 C 0.27716(18) 0.4976(2) -0.0186(2) 0.0222(9) Uani 1 1 d . . .
H15A H 0.2823 0.4860 0.0348 0.027 Uiso 1 1 calc R . .
C16 C 0.2663(3) 0.5743(3) -0.0237(3) 0.0468(14) Uani 1 1 d . . .
H16A H 0.3006 0.5991 -0.0063 0.070 Uiso 1 1 calc R . .
H16B H 0.2330 0.5864 0.0071 0.070 Uiso 1 1 calc R . .
H16C H 0.2584 0.5868 -0.0751 0.070 Uiso 1 1 calc R . .
C17 C 0.22429(19) 0.4572(3) -0.0469(3) 0.0388(12) Uani 1 1 d . . .
H17A H 0.2321 0.4080 -0.0434 0.058 Uiso 1 1 calc R . .
H17B H 0.2168 0.4695 -0.0985 0.058 Uiso 1 1 calc R . .
H17C H 0.1904 0.4686 -0.0168 0.058 Uiso 1 1 calc R . .
C18 C 0.4286(2) 0.3138(3) -0.0662(3) 0.0352(11) Uani 1 1 d . . .
H18A H 0.4275 0.3053 -0.0118 0.042 Uiso 1 1 calc R . .
C19 C 0.3893(2) 0.2627(4) -0.1027(7) 0.097(4) Uani 1 1 d . . .
H19A H 0.3490 0.2743 -0.0918 0.146 Uiso 1 1 calc R . .
H19B H 0.3979 0.2167 -0.0839 0.146 Uiso 1 1 calc R . .
H19C H 0.3956 0.2637 -0.1562 0.146 Uiso 1 1 calc R . .
C20 C 0.4907(2) 0.3026(3) -0.0929(3) 0.0388(12) Uani 1 1 d . . .
H20A H 0.5154 0.3396 -0.0744 0.058 Uiso 1 1 calc R . .
H20B H 0.4914 0.3025 -0.1470 0.058 Uiso 1 1 calc R . .
H20C H 0.5049 0.2585 -0.0745 0.058 Uiso 1 1 calc R . .
C21 C 0.49097(17) 0.47577(19) 0.1844(2) 0.0168(8) Uani 1 1 d . . .
C22 C 0.54090(16) 0.50279(19) 0.1504(2) 0.0155(8) Uani 1 1 d . . .
C23 C 0.54730(18) 0.5735(2) 0.1476(2) 0.0235(9) Uani 1 1 d . . .
H23A H 0.5804 0.5928 0.1245 0.028 Uiso 1 1 calc R . .
C24 C 0.50589(18) 0.6164(2) 0.1780(2) 0.0237(9) Uani 1 1 d . . .
H24A H 0.5106 0.6646 0.1749 0.028 Uiso 1 1 calc R . .
C25 C 0.45838(17) 0.5899(2) 0.2124(2) 0.0214(8) Uani 1 1 d . . .
H25A H 0.4307 0.6200 0.2335 0.026 Uiso 1 1 calc R . .
C26 C 0.44981(17) 0.5187(2) 0.2171(2) 0.0203(8) Uani 1 1 d . . .
C27 C 0.58688(16) 0.4554(2) 0.1171(2) 0.0204(8) Uani 1 1 d . . .
H27A H 0.5825 0.4092 0.1402 0.024 Uiso 1 1 calc R . .
C28 C 0.57690(18) 0.4478(2) 0.0334(2) 0.0269(9) Uani 1 1 d . . .
H28A H 0.5375 0.4313 0.0244 0.040 Uiso 1 1 calc R . .
H28B H 0.6048 0.4150 0.0131 0.040 Uiso 1 1 calc R . .
H28C H 0.5821 0.4924 0.0094 0.040 Uiso 1 1 calc R . .
C29 C 0.64835(17) 0.4806(2) 0.1322(3) 0.0239(9) Uani 1 1 d . . .
H29A H 0.6531 0.4892 0.1851 0.036 Uiso 1 1 calc R . .
H29B H 0.6553 0.5231 0.1047 0.036 Uiso 1 1 calc R . .
H29C H 0.6761 0.4456 0.1163 0.036 Uiso 1 1 calc R . .
C30 C 0.3992(2) 0.4890(2) 0.2614(3) 0.0219(9) Uani 1 1 d . . .
H30A H 0.3854 0.4471 0.2349 0.026 Uiso 1 1 calc R . .
C31 C 0.3485(2) 0.5372(2) 0.2681(3) 0.0324(10) Uani 1 1 d . . .
H31A H 0.3156 0.5129 0.2900 0.049 Uiso 1 1 calc R . .
H31B H 0.3378 0.5540 0.2190 0.049 Uiso 1 1 calc R . .
H31C H 0.3592 0.5760 0.2996 0.049 Uiso 1 1 calc R . .
C32 C 0.4209(2) 0.4666(3) 0.3371(3) 0.0356(11) Uani 1 1 d . . .
H32A H 0.3902 0.4415 0.3629 0.053 Uiso 1 1 calc R . .
H32B H 0.4318 0.5070 0.3660 0.053 Uiso 1 1 calc R . .
H32C H 0.4547 0.4368 0.3311 0.053 Uiso 1 1 calc R . .
C33 C 0.4418(2) 0.5857(3) 0.0023(2) 0.0313(10) Uani 1 1 d . . .
C34 C 0.4445(2) 0.7052(2) -0.0632(3) 0.0340(11) Uani 1 1 d . . .
C35 C 0.4115(3) 0.7542(3) -0.0147(3) 0.0440(12) Uani 1 1 d . . .
H35A H 0.3723 0.7368 -0.0067 0.066 Uiso 1 1 calc R . .
H35B H 0.4095 0.7992 -0.0387 0.066 Uiso 1 1 calc R . .
H35C H 0.4313 0.7587 0.0329 0.066 Uiso 1 1 calc R . .
C36 C 0.5082(3) 0.7261(3) -0.0722(4) 0.0588(17) Uani 1 1 d . . .
H36A H 0.5271 0.7260 -0.0238 0.088 Uiso 1 1 calc R . .
H36B H 0.5103 0.7721 -0.0936 0.088 Uiso 1 1 calc R . .
H36C H 0.5277 0.6934 -0.1049 0.088 Uiso 1 1 calc R . .
C37 C 0.4146(4) 0.6959(3) -0.1374(3) 0.0600(19) Uani 1 1 d . . .
H37A H 0.3747 0.6809 -0.1294 0.090 Uiso 1 1 calc R . .
H37B H 0.4353 0.6612 -0.1663 0.090 Uiso 1 1 calc R . .
H37C H 0.4147 0.7395 -0.1642 0.090 Uiso 1 1 calc R . .
C38 C 0.69597(16) 0.13769(19) 0.7118(2) 0.0155(7) Uani 1 1 d . . .
C39 C 0.60744(16) 0.14649(18) 0.7859(2) 0.0160(7) Uani 1 1 d . . .
C40 C 0.70426(16) 0.21400(19) 0.6954(2) 0.0166(7) Uani 1 1 d . . .
C41 C 0.76670(16) 0.2416(2) 0.7123(2) 0.0192(8) Uani 1 1 d . . .
C42 C 0.77144(17) 0.3195(2) 0.7224(2) 0.0255(9) Uani 1 1 d . . .
C43 C 0.56580(16) 0.17783(19) 0.7275(2) 0.0175(8) Uani 1 1 d . . .
C44 C 0.50843(17) 0.1372(2) 0.7169(2) 0.0198(8) Uani 1 1 d . . .
C45 C 0.47607(18) 0.1502(2) 0.6447(2) 0.0249(9) Uani 1 1 d . . .
C46 C 0.73800(17) 0.0299(2) 0.6862(2) 0.0193(8) Uani 1 1 d . . .
C47 C 0.78955(19) 0.0040(2) 0.7198(2) 0.0197(8) Uani 1 1 d . . .
C48 C 0.7963(2) -0.0667(2) 0.7246(2) 0.0298(10) Uani 1 1 d . . .
H48A H 0.8299 -0.0849 0.7477 0.036 Uiso 1 1 calc R . .
C49 C 0.7552(2) -0.1109(2) 0.6964(3) 0.0372(11) Uani 1 1 d . . .
H49A H 0.7607 -0.1590 0.7001 0.045 Uiso 1 1 calc R . .
C50 C 0.7067(2) -0.0857(2) 0.6633(3) 0.0313(10) Uani 1 1 d . . .
H50A H 0.6791 -0.1171 0.6441 0.038 Uiso 1 1 calc R . .
C51 C 0.6960(2) -0.0153(2) 0.6565(2) 0.0232(9) Uani 1 1 d . . .
C52 C 0.83430(18) 0.0532(2) 0.7506(2) 0.0235(9) Uani 1 1 d . . .
H52A H 0.8301 0.0977 0.7237 0.028 Uiso 1 1 calc R . .
C53 C 0.89651(19) 0.0278(2) 0.7388(3) 0.0298(10) Uani 1 1 d . . .
H53A H 0.9038 0.0220 0.6859 0.045 Uiso 1 1 calc R . .
H53B H 0.9017 -0.0163 0.7640 0.045 Uiso 1 1 calc R . .
H53C H 0.9238 0.0613 0.7591 0.045 Uiso 1 1 calc R . .
C54 C 0.8227(2) 0.0670(3) 0.8320(3) 0.0325(10) Uani 1 1 d . . .
H54A H 0.7829 0.0834 0.8381 0.049 Uiso 1 1 calc R . .
H54B H 0.8497 0.1020 0.8499 0.049 Uiso 1 1 calc R . .
H54C H 0.8281 0.0247 0.8602 0.049 Uiso 1 1 calc R . .
C55 C 0.6436(2) 0.0111(2) 0.6163(3) 0.0252(9) Uani 1 1 d . . .
H55A H 0.6325 0.0550 0.6409 0.030 Uiso 1 1 calc R . .
C56 C 0.6575(2) 0.0286(3) 0.5363(3) 0.0443(13) Uani 1 1 d . . .
H56A H 0.6890 0.0621 0.5348 0.067 Uiso 1 1 calc R . .
H56B H 0.6231 0.0480 0.5126 0.067 Uiso 1 1 calc R . .
H56C H 0.6692 -0.0131 0.5101 0.067 Uiso 1 1 calc R . .
C57 C 0.5911(2) -0.0360(3) 0.6211(3) 0.0353(11) Uani 1 1 d . . .
H57A H 0.5845 -0.0490 0.6727 0.053 Uiso 1 1 calc R . .
H57B H 0.5981 -0.0773 0.5916 0.053 Uiso 1 1 calc R . .
H57C H 0.5570 -0.0120 0.6021 0.053 Uiso 1 1 calc R . .
C58 C 0.61031(17) 0.1114(2) 0.9106(2) 0.0189(8) Uani 1 1 d . . .
C59 C 0.65894(17) 0.1395(2) 0.9467(2) 0.0217(8) Uani 1 1 d . . .
C60 C 0.67971(18) 0.1054(3) 1.0088(2) 0.0279(10) Uani 1 1 d . . .
H60A H 0.7119 0.1240 1.0347 0.033 Uiso 1 1 calc R . .
C61 C 0.6551(2) 0.0458(3) 1.0338(2) 0.0307(10) Uani 1 1 d . . .
H61A H 0.6710 0.0228 1.0753 0.037 Uiso 1 1 calc R . .
C62 C 0.6069(2) 0.0191(2) 0.9984(3) 0.0284(10) Uani 1 1 d . . .
H62A H 0.5895 -0.0216 1.0168 0.034 Uiso 1 1 calc R . .
C63 C 0.58346(18) 0.0508(2) 0.9364(2) 0.0224(8) Uani 1 1 d . . .
C64 C 0.68487(17) 0.2071(2) 0.9216(2) 0.0225(9) Uani 1 1 d . . .
H64A H 0.6856 0.2066 0.8664 0.027 Uiso 1 1 calc R . .
C65 C 0.74636(18) 0.2196(2) 0.9480(2) 0.0255(9) Uani 1 1 d . . .
H65A H 0.7704 0.1799 0.9359 0.038 Uiso 1 1 calc R . .
H65B H 0.7463 0.2267 1.0015 0.038 Uiso 1 1 calc R . .
H65C H 0.7620 0.2604 0.9235 0.038 Uiso 1 1 calc R . .
C66 C 0.6461(2) 0.2675(2) 0.9456(3) 0.0384(12) Uani 1 1 d . . .
H66A H 0.6062 0.2589 0.9300 0.058 Uiso 1 1 calc R . .
H66B H 0.6601 0.3099 0.9226 0.058 Uiso 1 1 calc R . .
H66C H 0.6475 0.2722 0.9994 0.058 Uiso 1 1 calc R . .
C67 C 0.52971(18) 0.0229(2) 0.8978(2) 0.0271(10) Uani 1 1 d . . .
H67A H 0.5346 0.0315 0.8438 0.033 Uiso 1 1 calc R . .
C68 C 0.4766(2) 0.0634(3) 0.9233(3) 0.0339(10) Uani 1 1 d . . .
H68A H 0.4424 0.0475 0.8962 0.051 Uiso 1 1 calc R . .
H68B H 0.4827 0.1123 0.9135 0.051 Uiso 1 1 calc R . .
H68C H 0.4707 0.0563 0.9763 0.051 Uiso 1 1 calc R . .
C69 C 0.5206(2) -0.0538(3) 0.9078(3) 0.0400(12) Uani 1 1 d . . .
H69A H 0.5555 -0.0784 0.8921 0.060 Uiso 1 1 calc R . .
H69B H 0.4876 -0.0687 0.8779 0.060 Uiso 1 1 calc R . .
H69C H 0.5129 -0.0637 0.9600 0.060 Uiso 1 1 calc R . .
C70 C 0.6866(2) -0.0709(3) 0.8720(3) 0.0320(11) Uani 1 1 d . A .
C71A C 0.6861(5) -0.1935(5) 0.9360(6) 0.031(3) Uani 0.452(11) 1 d PD A 1
C74A C 0.7482(5) -0.2143(7) 0.9490(8) 0.053(4) Uiso 0.452(11) 1 d PD A 1
H74A H 0.7670 -0.1805 0.9810 0.080 Uiso 0.452(11) 1 calc PR A 1
H74B H 0.7686 -0.2165 0.9016 0.080 Uiso 0.452(11) 1 calc PR A 1
H74C H 0.7492 -0.2594 0.9727 0.080 Uiso 0.452(11) 1 calc PR A 1
C72A C 0.6490(5) -0.1875(6) 1.0049(6) 0.030(3) Uiso 0.452(11) 1 d PD A 1
H72A H 0.6677 -0.1566 1.0402 0.045 Uiso 0.452(11) 1 calc PR A 1
H72B H 0.6444 -0.2329 1.0275 0.045 Uiso 0.452(11) 1 calc PR A 1
H72C H 0.6109 -0.1692 0.9916 0.045 Uiso 0.452(11) 1 calc PR A 1
C73A C 0.6582(6) -0.2427(7) 0.8822(8) 0.056(4) Uiso 0.452(11) 1 d PD A 1
H73A H 0.6550 -0.2880 0.9051 0.083 Uiso 0.452(11) 1 calc PR A 1
H73B H 0.6820 -0.2459 0.8376 0.083 Uiso 0.452(11) 1 calc PR A 1
H73C H 0.6196 -0.2260 0.8691 0.083 Uiso 0.452(11) 1 calc PR A 1
C71B C 0.7121(5) -0.1774(4) 0.9543(5) 0.037(3) Uani 0.548(11) 1 d PD A 2
C72B C 0.6713(5) -0.1790(6) 1.0202(6) 0.041(2) Uiso 0.548(11) 1 d PD A 2
H72D H 0.6904 -0.1580 1.0629 0.062 Uiso 0.548(11) 1 calc PR A 2
H72E H 0.6613 -0.2266 1.0318 0.062 Uiso 0.548(11) 1 calc PR A 2
H72F H 0.6361 -0.1533 1.0084 0.062 Uiso 0.548(11) 1 calc PR A 2
C73B C 0.7118(5) -0.2405(6) 0.9077(7) 0.056(3) Uiso 0.548(11) 1 d PD A 2
H73D H 0.7389 -0.2348 0.8665 0.084 Uiso 0.548(11) 1 calc PR A 2
H73E H 0.6728 -0.2483 0.8884 0.084 Uiso 0.548(11) 1 calc PR A 2
H73F H 0.7236 -0.2799 0.9377 0.084 Uiso 0.548(11) 1 calc PR A 2
C74B C 0.7726(5) -0.1626(7) 0.9813(8) 0.061(3) Uiso 0.548(11) 1 d PD A 2
H74D H 0.7975 -0.1516 0.9391 0.091 Uiso 0.548(11) 1 calc PR A 2
H74E H 0.7879 -0.2030 1.0069 0.091 Uiso 0.548(11) 1 calc PR A 2
H74F H 0.7717 -0.1236 1.0154 0.091 Uiso 0.548(11) 1 calc PR A 2

loop_
_atom_site_aniso_label
_atom_site_aniso_U_11
_atom_site_aniso_U_22
_atom_site_aniso_U_33
_atom_site_aniso_U_23
_atom_site_aniso_U_13
_atom_site_aniso_U_12
Ag1 0.02094(14) 0.02571(15) 0.01870(15) 0.00520(14) -0.00577(13) -0.00474(11)
Ag2 0.02849(17) 0.02753(17) 0.02547(17) 0.01191(15) 0.00796(14) 0.00684(12)
F1 0.0203(11) 0.0218(11) 0.0194(11) 0.0032(9) 0.0011(9) 0.0026(9)
F2 0.0186(11) 0.0224(12) 0.0344(14) -0.0060(10) 0.0052(10) -0.0033(9)
F3 0.0270(12) 0.0169(11) 0.0299(13) 0.0020(10) 0.0068(10) 0.0039(9)
F4 0.0187(11) 0.0351(14) 0.0257(13) -0.0014(10) -0.0008(10) 0.0036(10)
F5 0.0257(13) 0.0467(18) 0.0380(16) 0.0103(14) 0.0169(11) 0.0137(11)
F6 0.0386(15) 0.0265(14) 0.0395(16) 0.0045(12) 0.0157(12) -0.0023(11)
F7 0.0402(15) 0.0425(15) 0.0197(13) -0.0015(11) 0.0061(11) 0.0059(12)
F8 0.0179(10) 0.0183(11) 0.0323(13) -0.0076(10) -0.0014(9) -0.0001(9)
F9 0.0254(12) 0.0204(12) 0.0241(12) 0.0021(10) 0.0023(10) 0.0033(9)
F10 0.0251(12) 0.0228(12) 0.0299(13) -0.0024(10) 0.0064(10) 0.0007(9)
F11 0.0191(11) 0.0267(13) 0.0383(14) -0.0071(11) -0.0071(10) 0.0007(10)
F12 0.0228(12) 0.0288(15) 0.075(2) -0.0136(14) 0.0030(13) 0.0071(11)
F13 0.0362(14) 0.0339(14) 0.055(2) -0.0279(14) -0.0048(13) 0.0011(11)
F14 0.0360(14) 0.0173(12) 0.064(2) 0.0024(12) -0.0019(13) 0.0055(11)
F15 0.0177(10) 0.0162(11) 0.0246(12) -0.0017(9) 0.0017(9) 0.0014(8)
F16 0.0250(11) 0.0265(13) 0.0128(10) 0.0065(9) -0.0028(9) -0.0015(10)
F17 0.0226(11) 0.0227(12) 0.0239(12) 0.0016(9) -0.0059(9) 0.0005(9)
F18 0.0202(11) 0.0264(12) 0.0291(13) -0.0011(10) 0.0091(10) 0.0000(10)
F19 0.0289(12) 0.0277(12) 0.0317(14) -0.0111(11) 0.0007(11) -0.0020(11)
F20 0.0303(13) 0.0192(12) 0.0397(15) 0.0051(11) -0.0046(11) -0.0018(10)
F21 0.0184(11) 0.0257(13) 0.0479(17) -0.0013(12) -0.0021(11) -0.0051(9)
F22 0.0231(11) 0.0219(11) 0.0135(10) 0.0038(9) -0.0010(9) -0.0016(9)
F23 0.0187(11) 0.0226(12) 0.0250(12) -0.0023(10) -0.0027(9) 0.0013(9)
F24 0.0323(12) 0.0165(12) 0.0266(12) 0.0047(10) -0.0060(10) -0.0045(10)
F25 0.0204(11) 0.0370(14) 0.0234(12) 0.0008(10) 0.0012(10) -0.0038(10)
F26 0.0284(13) 0.0523(18) 0.0350(15) 0.0113(13) -0.0143(12) -0.0156(13)
F27 0.0428(15) 0.0251(13) 0.0381(15) 0.0082(11) -0.0196(12) -0.0024(11)
F28 0.0436(15) 0.0464(17) 0.0172(12) -0.0034(12) -0.0059(11) -0.0083(13)
N1 0.0193(16) 0.0248(18) 0.0223(17) -0.0032(15) 0.0020(14) 0.0013(14)
N2 0.0169(15) 0.0119(15) 0.0232(17) -0.0004(13) -0.0005(13) -0.0017(12)
N3 0.0215(16) 0.0132(15) 0.0144(15) 0.0018(12) 0.0009(13) -0.0001(12)
N4 0.041(2) 0.032(2) 0.0207(18) 0.0043(17) -0.0075(16) -0.0091(17)
N5 0.0221(16) 0.0152(15) 0.0124(15) 0.0023(12) 0.0008(12) 0.0043(12)
N6 0.0216(16) 0.0140(15) 0.0145(15) 0.0031(12) 0.0005(13) 0.0016(13)
N7 0.0177(15) 0.0187(16) 0.0152(15) 0.0010(12) 0.0003(13) -0.0028(13)
N8 0.051(3) 0.040(3) 0.028(2) 0.004(2) 0.0147(19) 0.015(2)
C1 0.0178(18) 0.0192(19) 0.0163(18) -0.0034(15) 0.0011(15) 0.0013(15)
C2 0.0139(17) 0.0164(18) 0.0150(17) 0.0015(14) 0.0057(14) 0.0005(14)
C3 0.0192(19) 0.0183(19) 0.022(2) -0.0008(16) -0.0021(15) -0.0012(15)
C4 0.0194(19) 0.0212(19) 0.021(2) -0.0020(16) -0.0017(16) 0.0028(15)
C5 0.024(2) 0.021(2) 0.026(2) 0.0050(17) 0.0040(17) 0.0041(16)
C6 0.0185(18) 0.0135(18) 0.0213(19) 0.0002(15) 0.0026(15) -0.0015(14)
C7 0.0200(19) 0.024(2) 0.022(2) -0.0040(16) -0.0022(16) -0.0010(16)
C8 0.019(2) 0.033(2) 0.040(3) -0.003(2) 0.0014(19) 0.0023(18)
C9 0.0171(18) 0.032(2) 0.0129(17) -0.0041(16) -0.0003(14) -0.0033(16)
C10 0.022(2) 0.042(3) 0.0119(19) 0.0016(18) -0.0020(16) -0.0059(18)
C11 0.024(2) 0.043(3) 0.012(2) 0.0032(17) 0.0018(16) -0.0001(18)
C12 0.023(2) 0.066(4) 0.013(2) 0.006(2) 0.0011(17) -0.002(2)
C13 0.021(2) 0.051(3) 0.023(2) -0.008(2) 0.0054(17) -0.004(2)
C14 0.021(2) 0.042(3) 0.021(2) -0.0105(19) 0.0004(16) -0.0015(18)
C15 0.022(2) 0.025(2) 0.020(2) 0.0052(16) 0.0024(16) 0.0047(16)
C16 0.057(3) 0.043(3) 0.040(3) 0.016(2) 0.013(3) 0.017(3)
C17 0.023(2) 0.065(4) 0.029(2) -0.001(2) -0.0018(19) 0.001(2)
C18 0.029(2) 0.039(3) 0.037(3) -0.011(2) 0.008(2) 0.007(2)
C19 0.025(3) 0.049(4) 0.218(11) -0.049(6) 0.008(5) 0.000(3)
C20 0.027(2) 0.054(3) 0.035(3) -0.013(2) 0.002(2) 0.008(2)
C21 0.0187(18) 0.0194(19) 0.0122(17) -0.0006(14) -0.0063(15) 0.0004(15)
C22 0.0155(18) 0.0182(18) 0.0129(19) -0.0002(14) -0.0041(15) -0.0003(14)
C23 0.026(2) 0.020(2) 0.025(2) 0.0025(16) -0.0043(17) -0.0087(16)
C24 0.032(2) 0.0146(19) 0.024(2) -0.0035(16) -0.0049(17) 0.0034(16)
C25 0.026(2) 0.0147(18) 0.024(2) -0.0047(15) -0.0047(16) 0.0055(15)
C26 0.0178(19) 0.028(2) 0.0150(19) 0.0005(16) -0.0003(16) -0.0010(16)
C27 0.0162(18) 0.025(2) 0.0202(19) -0.0069(16) 0.0009(15) -0.0055(16)
C28 0.026(2) 0.031(2) 0.023(2) -0.0059(17) 0.0007(16) 0.0025(17)
C29 0.018(2) 0.020(2) 0.033(2) 0.0027(17) -0.0030(17) -0.0017(15)
C30 0.028(2) 0.019(2) 0.018(2) -0.0038(16) 0.0048(17) -0.0019(17)
C31 0.028(2) 0.030(2) 0.039(3) -0.003(2) 0.013(2) 0.0015(19)
C32 0.039(3) 0.045(3) 0.022(2) 0.009(2) 0.0077(19) 0.001(2)
C33 0.035(2) 0.036(3) 0.023(2) 0.004(2) -0.0075(19) -0.007(2)
C34 0.058(3) 0.019(2) 0.025(2) 0.0077(18) 0.004(2) -0.001(2)
C35 0.061(3) 0.033(3) 0.038(3) -0.001(2) -0.003(3) 0.004(2)
C36 0.067(4) 0.046(3) 0.063(4) 0.012(3) 0.029(3) -0.011(3)
C37 0.131(6) 0.025(3) 0.025(3) 0.006(2) -0.016(3) 0.002(3)
C38 0.0181(18) 0.0164(19) 0.0121(17) 0.0011(14) -0.0041(14) 0.0002(14)
C39 0.0200(18) 0.0115(17) 0.0164(17) 0.0017(14) -0.0030(15) -0.0028(14)
C40 0.0213(19) 0.0137(18) 0.0148(17) 0.0014(14) 0.0007(15) -0.0011(15)
C41 0.0153(17) 0.020(2) 0.0220(19) 0.0034(16) 0.0025(15) 0.0035(15)
C42 0.0145(18) 0.037(2) 0.025(2) -0.0028(18) -0.0003(16) -0.0047(16)
C43 0.0208(18) 0.0122(17) 0.019(2) 0.0019(14) 0.0000(15) -0.0004(14)
C44 0.0197(19) 0.0162(19) 0.024(2) -0.0001(16) -0.0017(16) -0.0022(15)
C45 0.027(2) 0.020(2) 0.027(2) 0.0027(17) -0.0047(17) -0.0061(17)
C46 0.026(2) 0.0196(19) 0.0126(18) 0.0015(15) 0.0039(15) -0.0008(16)
C47 0.028(2) 0.0173(19) 0.0139(19) 0.0027(15) 0.0054(17) 0.0019(16)
C48 0.040(3) 0.022(2) 0.027(2) 0.0019(18) 0.0032(19) 0.0098(19)
C49 0.058(3) 0.0103(19) 0.043(3) -0.0019(18) 0.009(2) 0.004(2)
C50 0.046(3) 0.0142(19) 0.034(2) -0.0041(18) -0.002(2) -0.0045(18)
C51 0.030(2) 0.021(2) 0.019(2) 0.0001(16) 0.0020(18) -0.0009(17)
C52 0.026(2) 0.021(2) 0.024(2) 0.0016(17) -0.0022(17) 0.0064(16)
C53 0.025(2) 0.035(3) 0.029(2) 0.0035(19) -0.0013(18) 0.0087(19)
C54 0.034(2) 0.037(3) 0.026(2) -0.009(2) -0.0034(18) 0.0053(19)
C55 0.028(2) 0.027(2) 0.021(2) -0.0030(17) -0.0066(18) -0.0066(17)
C56 0.043(3) 0.060(3) 0.030(3) 0.019(2) -0.006(2) -0.008(3)
C57 0.038(3) 0.034(3) 0.035(3) -0.005(2) -0.003(2) -0.008(2)
C58 0.0197(18) 0.025(2) 0.0120(17) -0.0022(15) 0.0022(14) 0.0056(16)
C59 0.0170(18) 0.031(2) 0.0168(18) -0.0027(17) 0.0015(15) 0.0059(17)
C60 0.028(2) 0.044(3) 0.013(2) -0.0017(18) -0.0014(16) 0.0038(18)
C61 0.034(2) 0.042(3) 0.016(2) 0.0018(18) -0.0027(17) 0.010(2)
C62 0.031(2) 0.036(3) 0.018(2) 0.0087(17) 0.0059(18) -0.0007(19)
C63 0.025(2) 0.027(2) 0.0158(19) 0.0013(16) 0.0040(16) 0.0003(17)
C64 0.0190(19) 0.031(2) 0.0175(19) -0.0021(17) -0.0027(15) 0.0012(16)
C65 0.0203(19) 0.035(2) 0.021(2) -0.0061(17) -0.0051(16) 0.0026(18)
C66 0.025(2) 0.027(2) 0.063(3) -0.007(2) 0.002(2) 0.0029(19)
C67 0.026(2) 0.044(3) 0.0115(19) 0.0064(18) 0.0006(16) -0.0071(19)
C68 0.030(2) 0.047(3) 0.025(2) -0.001(2) 0.0008(18) -0.006(2)
C69 0.050(3) 0.035(3) 0.035(3) 0.011(2) -0.013(2) -0.013(2)
C70 0.041(3) 0.026(2) 0.029(2) 0.010(2) 0.009(2) 0.007(2)
C71A 0.031(6) 0.025(6) 0.037(7) 0.017(5) 0.003(5) 0.004(5)
C71B 0.064(8) 0.017(5) 0.028(5) 0.011(4) 0.015(5) 0.021(5)

loop_
_atom_type_symbol
_atom_type_description
_atom_type_scat_dispersion_real
_atom_type_scat_dispersion_imag
_atom_type_scat_source
C C 0.0033 0.0016 'International Tables Vol C Tables 4.2.6.8 and 6.1.1.4'
H H 0.0000 0.0000 'International Tables Vol C Tables 4.2.6.8 and 6.1.1.4'
N N 0.0061 0.0033 'International Tables Vol C Tables 4.2.6.8 and 6.1.1.4'
F F 0.0171 0.0103 'International Tables Vol C Tables 4.2.6.8 and 6.1.1.4'
Ag Ag -0.8971 1.1015 'International Tables Vol C Tables 4.2.6.8 and 6.1.1.4'

loop_
_geom_angle_atom_site_label_1
_geom_angle_atom_site_label_2
_geom_angle_atom_site_label_3
_geom_angle
_geom_angle_site_symmetry_1
_geom_angle_site_symmetry_3
_geom_angle_publ_flag
C33 Ag1 N2 175.31(15) . . ?
C70 Ag2 N6 175.31(17) . . ?
C1 N1 C9 121.1(3) . . ?
C2 N2 C1 127.2(3) . . ?
C2 N2 Ag1 117.6(2) . . ?
C1 N2 Ag1 115.0(3) . . ?
C2 N3 C21 121.3(3) . . ?
C33 N4 C34 176.9(5) . . ?
C38 N5 C46 122.1(3) . . ?
C38 N6 C39 127.3(3) . . ?
C38 N6 Ag2 117.8(2) . . ?
C39 N6 Ag2 114.9(2) . . ?
C39 N7 C58 121.4(3) . . ?
C70 N8 C71B 165.0(7) . . ?
C70 N8 C71A 166.0(7) . . ?
C71B N8 C71A 29.0(5) . . ?
N1 C1 N2 127.2(4) . . ?
N1 C1 C3 111.0(3) . . ?
N2 C1 C3 121.0(3) . . ?
N3 C2 N2 127.7(3) . . ?
N3 C2 C6 110.3(3) . . ?
N2 C2 C6 121.2(3) . . ?
F2 C3 F1 106.7(3) . . ?
F2 C3 C1 111.9(3) . . ?
F1 C3 C1 111.3(3) . . ?
F2 C3 C4 106.8(3) . . ?
F1 C3 C4 105.5(3) . . ?
C1 C3 C4 114.1(3) . . ?
F4 C4 F3 108.5(3) . . ?
F4 C4 C3 110.1(3) . . ?
F3 C4 C3 108.6(3) . . ?
F4 C4 C5 107.3(3) . . ?
F3 C4 C5 106.1(3) . . ?
C3 C4 C5 115.9(3) . . ?
F7 C5 F5 108.8(3) . . ?
F7 C5 F6 108.7(3) . . ?
F5 C5 F6 108.4(3) . . ?
F7 C5 C4 111.6(3) . . ?
F5 C5 C4 109.3(3) . . ?
F6 C5 C4 110.0(3) . . ?
F9 C6 F8 107.5(3) . . ?
F9 C6 C2 111.8(3) . . ?
F8 C6 C2 112.1(3) . . ?
F9 C6 C7 106.1(3) . . ?
F8 C6 C7 105.6(3) . . ?
C2 C6 C7 113.3(3) . . ?
F11 C7 F10 108.8(3) . . ?
F11 C7 C8 107.0(3) . . ?
F10 C7 C8 106.4(3) . . ?
F11 C7 C6 110.3(3) . . ?
F10 C7 C6 108.5(3) . . ?
C8 C7 C6 115.6(3) . . ?
F12 C8 F13 107.2(4) . . ?
F12 C8 F14 107.3(4) . . ?
F13 C8 F14 107.1(4) . . ?
F12 C8 C7 110.9(4) . . ?
F13 C8 C7 113.0(4) . . ?
F14 C8 C7 111.0(4) . . ?
C10 C9 C14 121.5(4) . . ?
C10 C9 N1 116.8(3) . . ?
C14 C9 N1 121.5(4) . . ?
C9 C10 C11 118.4(4) . . ?
C9 C10 C15 121.0(4) . . ?
C11 C10 C15 120.5(4) . . ?
C12 C11 C10 120.4(4) . . ?
C11 C12 C13 120.6(4) . . ?
C12 C13 C14 121.9(4) . . ?
C13 C14 C9 117.1(4) . . ?
C13 C14 C18 121.1(4) . . ?
C9 C14 C18 121.7(4) . . ?
C10 C15 C16 115.0(4) . . ?
C10 C15 C17 108.5(4) . . ?
C16 C15 C17 110.6(4) . . ?
C19 C18 C14 108.2(5) . . ?
C19 C18 C20 109.4(5) . . ?
C14 C18 C20 114.8(4) . . ?
C26 C21 C22 121.1(4) . . ?
C26 C21 N3 122.0(3) . . ?
C22 C21 N3 116.6(3) . . ?
C23 C22 C21 118.4(4) . . ?
C23 C22 C27 120.7(4) . . ?
C21 C22 C27 120.9(3) . . ?
C24 C23 C22 120.7(4) . . ?
C25 C24 C23 120.6(4) . . ?
C24 C25 C26 121.1(4) . . ?
C21 C26 C25 118.0(4) . . ?
C21 C26 C30 120.9(4) . . ?
C25 C26 C30 120.9(4) . . ?
C29 C27 C22 112.4(3) . . ?
C29 C27 C28 110.2(3) . . ?
C22 C27 C28 110.0(3) . . ?
C31 C30 C32 111.3(4) . . ?
C31 C30 C26 113.5(4) . . ?
C32 C30 C26 109.1(4) . . ?
N4 C33 Ag1 175.7(4) . . ?
N4 C34 C35 107.6(4) . . ?
N4 C34 C37 107.0(4) . . ?
C35 C34 C37 111.2(5) . . ?
N4 C34 C36 106.5(4) . . ?
C35 C34 C36 112.3(5) . . ?
C37 C34 C36 111.9(5) . . ?
N5 C38 N6 127.3(3) . . ?
N5 C38 C40 110.4(3) . . ?
N6 C38 C40 121.7(3) . . ?
N7 C39 N6 128.0(3) . . ?
N7 C39 C43 110.5(3) . . ?
N6 C39 C43 120.4(3) . . ?
F16 C40 F15 106.1(3) . . ?
F16 C40 C38 112.2(3) . . ?
F15 C40 C38 112.1(3) . . ?
F16 C40 C41 105.8(3) . . ?
F15 C40 C41 105.7(3) . . ?
C38 C40 C41 114.2(3) . . ?
F18 C41 F17 108.7(3) . . ?
F18 C41 C42 107.9(3) . . ?
F17 C41 C42 106.8(3) . . ?
F18 C41 C40 109.7(3) . . ?
F17 C41 C40 108.2(3) . . ?
C42 C41 C40 115.3(3) . . ?
F19 C42 F21 108.2(3) . . ?
F19 C42 F20 108.2(3) . . ?
F21 C42 F20 107.8(3) . . ?
F19 C42 C41 112.6(3) . . ?
F21 C42 C41 109.2(3) . . ?
F20 C42 C41 110.6(3) . . ?
F23 C43 F22 106.9(3) . . ?
F23 C43 C39 111.8(3) . . ?
F22 C43 C39 111.0(3) . . ?
F23 C43 C44 107.0(3) . . ?
F22 C43 C44 105.4(3) . . ?
C39 C43 C44 114.3(3) . . ?
F25 C44 F24 107.8(3) . . ?
F25 C44 C45 107.9(3) . . ?
F24 C44 C45 106.6(3) . . ?
F25 C44 C43 109.9(3) . . ?
F24 C44 C43 108.3(3) . . ?
C45 C44 C43 116.0(3) . . ?
F27 C45 F28 108.3(4) . . ?
F27 C45 F26 108.0(3) . . ?
F28 C45 F26 107.8(3) . . ?
F27 C45 C44 111.3(3) . . ?
F28 C45 C44 111.9(3) . . ?
F26 C45 C44 109.4(3) . . ?
C51 C46 N5 121.7(4) . . ?
C51 C46 C47 120.9(4) . . ?
N5 C46 C47 117.1(3) . . ?
C48 C47 C46 118.1(4) . . ?
C48 C47 C52 121.8(4) . . ?
C46 C47 C52 120.1(4) . . ?
C49 C48 C47 121.2(4) . . ?
C50 C49 C48 120.2(4) . . ?
C49 C50 C51 122.6(4) . . ?
C50 C51 C46 117.0(4) . . ?
C50 C51 C55 121.4(4) . . ?
C46 C51 C55 121.5(4) . . ?
C47 C52 C54 110.4(4) . . ?
C47 C52 C53 112.5(4) . . ?
C54 C52 C53 110.9(4) . . ?
C51 C55 C56 111.6(4) . . ?
C51 C55 C57 114.0(4) . . ?
C56 C55 C57 110.9(4) . . ?
C59 C58 C63 121.4(4) . . ?
C59 C58 N7 122.5(4) . . ?
C63 C58 N7 116.0(3) . . ?
C60 C59 C58 117.6(4) . . ?
C60 C59 C64 121.4(4) . . ?
C58 C59 C64 120.9(4) . . ?
C61 C60 C59 121.9(4) . . ?
C60 C61 C62 119.9(4) . . ?
C61 C62 C63 121.2(4) . . ?
C62 C63 C58 117.9(4) . . ?
C62 C63 C67 121.8(4) . . ?
C58 C63 C67 120.2(4) . . ?
C59 C64 C65 114.5(4) . . ?
C59 C64 C66 110.5(4) . . ?
C65 C64 C66 109.3(4) . . ?
C69 C67 C63 114.1(4) . . ?
C69 C67 C68 111.2(4) . . ?
C63 C67 C68 109.3(4) . . ?
N8 C70 Ag2 177.5(4) . . ?
C74A C71A C73A 109.6(10) . . ?
C74A C71A C72A 115.4(10) . . ?
C73A C71A C72A 109.8(10) . . ?
C74A C71A N8 103.0(8) . . ?
C73A C71A N8 112.5(9) . . ?
C72A C71A N8 106.5(8) . . ?
N8 C71B C73B 105.2(8) . . ?
N8 C71B C74B 110.3(8) . . ?
C73B C71B C74B 110.2(9) . . ?
N8 C71B C72B 107.1(7) . . ?
C73B C71B C72B 115.1(9) . . ?
C74B C71B C72B 108.8(9) . . ?

loop_
_geom_bond_atom_site_label_1
_geom_bond_atom_site_label_2
_geom_bond_distance
_geom_bond_site_symmetry_2
_geom_bond_publ_flag
Ag1 C33 2.046(5) . ?
Ag1 N2 2.179(3) . ?
Ag2 C70 2.026(5) . ?
Ag2 N6 2.156(3) . ?
F1 C3 1.372(5) . ?
F2 C3 1.356(5) . ?
F3 C4 1.361(5) . ?
F4 C4 1.337(5) . ?
F5 C5 1.325(5) . ?
F6 C5 1.325(5) . ?
F7 C5 1.317(5) . ?
F8 C6 1.367(4) . ?
F9 C6 1.356(5) . ?
F10 C7 1.355(5) . ?
F11 C7 1.338(5) . ?
F12 C8 1.334(5) . ?
F13 C8 1.339(6) . ?
F14 C8 1.354(6) . ?
F15 C40 1.369(4) . ?
F16 C40 1.365(4) . ?
F17 C41 1.357(5) . ?
F18 C41 1.332(5) . ?
F19 C42 1.322(5) . ?
F20 C42 1.348(5) . ?
F21 C42 1.334(4) . ?
F22 C43 1.360(4) . ?
F23 C43 1.359(4) . ?
F24 C44 1.362(4) . ?
F25 C44 1.340(5) . ?
F26 C45 1.332(5) . ?
F27 C45 1.320(5) . ?
F28 C45 1.326(5) . ?
N1 C1 1.289(5) . ?
N1 C9 1.440(5) . ?
N2 C2 1.366(5) . ?
N2 C1 1.380(5) . ?
N3 C2 1.273(5) . ?
N3 C21 1.434(5) . ?
N4 C33 1.164(6) . ?
N4 C34 1.455(6) . ?
N5 C38 1.278(5) . ?
N5 C46 1.421(5) . ?
N6 C38 1.368(5) . ?
N6 C39 1.370(5) . ?
N7 C39 1.272(5) . ?
N7 C58 1.434(5) . ?
N8 C70 1.155(7) . ?
N8 C71B 1.491(9) . ?
N8 C71A 1.524(11) . ?
C1 C3 1.544(5) . ?
C2 C6 1.545(5) . ?
C3 C4 1.546(5) . ?
C4 C5 1.554(6) . ?
C6 C7 1.563(5) . ?
C7 C8 1.519(6) . ?
C9 C10 1.402(6) . ?
C9 C14 1.416(6) . ?
C10 C11 1.409(6) . ?
C10 C15 1.516(6) . ?
C11 C12 1.373(7) . ?
C12 C13 1.376(8) . ?
C13 C14 1.398(7) . ?
C14 C18 1.507(7) . ?
C15 C16 1.520(6) . ?
C15 C17 1.542(6) . ?
C18 C19 1.500(8) . ?
C18 C20 1.530(6) . ?
C21 C26 1.399(6) . ?
C21 C22 1.410(5) . ?
C22 C23 1.390(5) . ?
C22 C27 1.532(5) . ?
C23 C24 1.385(6) . ?
C24 C25 1.364(6) . ?
C25 C26 1.405(6) . ?
C26 C30 1.533(6) . ?
C27 C29 1.528(5) . ?
C27 C28 1.541(6) . ?
C30 C31 1.507(6) . ?
C30 C32 1.524(6) . ?
C34 C35 1.505(7) . ?
C34 C37 1.522(7) . ?
C34 C36 1.535(8) . ?
C38 C40 1.531(5) . ?
C39 C43 1.555(5) . ?
C40 C41 1.570(5) . ?
C41 C42 1.536(6) . ?
C43 C44 1.557(5) . ?
C44 C45 1.526(6) . ?
C46 C51 1.418(6) . ?
C46 C47 1.429(6) . ?
C47 C48 1.391(6) . ?
C47 C52 1.518(6) . ?
C48 C49 1.382(7) . ?
C49 C50 1.361(7) . ?
C50 C51 1.402(6) . ?
C51 C55 1.502(6) . ?
C52 C54 1.521(6) . ?
C52 C53 1.536(6) . ?
C55 C56 1.523(7) . ?
C55 C57 1.525(6) . ?
C58 C59 1.412(6) . ?
C58 C63 1.414(6) . ?
C59 C60 1.392(6) . ?
C59 C64 1.518(6) . ?
C60 C61 1.373(7) . ?
C61 C62 1.387(7) . ?
C62 C63 1.391(6) . ?
C63 C67 1.526(6) . ?
C64 C65 1.519(6) . ?
C64 C66 1.544(6) . ?
C67 C69 1.521(7) . ?
C67 C68 1.531(7) . ?
C71A C74A 1.510(12) . ?
C71A C73A 1.511(12) . ?
C71A C72A 1.519(11) . ?
C71B C73B 1.492(11) . ?
C71B C74B 1.510(12) . ?
C71B C72B 1.522(10) . ?
